data_7107111
loop_
_publ_author_name
'Danna E. Freedman'
'Robin Chisnell'
'Tyrel M. McQueen'
'Young S. Lee'
'Christophe Payen'
'Daniel G. Nocera'

_publ_section_title
;
 Frustrated magnetism in the S=1 kagome lattice BaNi3(OH)2(VO4)2
;
_journal_name_full Chem.Commun.
_journal_page_first 64
_journal_paper_doi 10.1039/c1cc14731e
_journal_volume 48
_journal_year 2012
_chemical_formula_sum 'Ba2 H4 Ni6 O20 V4'
_chemical_formula_weight 1154.73
_chemical_name_systematic
;
?
;
_space_group_IT_number 12
_symmetry_cell_setting monoclinic
_symmetry_space_group_name_Hall '-C 2y'
_symmetry_space_group_name_H-M 'C 1 2/m 1'
_atom_sites_solution_hydrogens geom
_atom_sites_solution_primary direct
_atom_sites_solution_secondary difmap
_audit_creation_method 'Created with Diamond(www.crystalimpact.com)'
_cell_angle_alpha 90.00(6)
_cell_angle_beta 117.01(4)
_cell_angle_gamma 90.00(8)
_cell_formula_units_Z 1
_cell_length_a 10.213(6)
_cell_length_b 5.816(3)
_cell_length_c 7.888(4)
_cell_measurement_reflns_used 155
_cell_measurement_temperature 293(2)
_cell_measurement_theta_max 40
_cell_measurement_theta_min 5
_cell_volume 417.4(4)
_computing_structure_refinement 'SHELXL-97 (Sheldrick, 1997)'
_computing_structure_solution 'SHELXS-97 (Sheldrick, 1990)'
_diffrn_ambient_temperature 293(2)
_diffrn_measured_fraction_theta_full 1.000
_diffrn_measured_fraction_theta_max 1.000
_diffrn_radiation_monochromator graphite
_diffrn_radiation_source 'fine-focus sealed tube'
_diffrn_radiation_type 'Cu K\a'
_diffrn_radiation_wavelength 1.54060
_diffrn_reflns_av_R_equivalents 0.0000
_diffrn_reflns_av_sigmaI/netI 0.0174
_diffrn_reflns_limit_h_max 8
_diffrn_reflns_limit_h_min 0
_diffrn_reflns_limit_k_max 4
_diffrn_reflns_limit_k_min 0
_diffrn_reflns_limit_l_max 5
_diffrn_reflns_limit_l_min -6
_diffrn_reflns_number 155
_diffrn_reflns_theta_full 39.65
_diffrn_reflns_theta_max 39.65
_diffrn_reflns_theta_min 6.29
_exptl_absorpt_coefficient_mu 0.000
_exptl_absorpt_correction_T_max none
_exptl_absorpt_correction_T_min none
_exptl_absorpt_correction_type none
_exptl_absorpt_process_details none
_exptl_crystal_colour yellow
_exptl_crystal_density_diffrn 4.594
_exptl_crystal_density_method 'not measured'
_exptl_crystal_description powder
_exptl_crystal_F_000 536
_exptl_crystal_size_max powder
_exptl_crystal_size_mid powder
_exptl_crystal_size_min powder
_refine_diff_density_max 4.090
_refine_diff_density_min -3.494
_refine_diff_density_rms 0.752
_refine_ls_extinction_method none
_refine_ls_goodness_of_fit_ref 3.662
_refine_ls_hydrogen_treatment mixed
_refine_ls_matrix_type full
_refine_ls_number_parameters 23
_refine_ls_number_reflns 147
_refine_ls_number_restraints 1
_refine_ls_restrained_S_all 3.647
_refine_ls_R_factor_all 0.1325
_refine_ls_R_factor_gt 0.1306
_refine_ls_shift/su_max 1.149
_refine_ls_shift/su_mean 0.068
_refine_ls_structure_factor_coef Fsqd
_refine_ls_weighting_details 'calc w=1/[\s^2^(Fo^2^)+(0.1000P)^2^+0.0000P] where P=(Fo^2^+2Fc^2^)/3'
_refine_ls_weighting_scheme calc
_refine_ls_wR_factor_gt 0.3297
_refine_ls_wR_factor_ref 0.3308
_reflns_number_gt 145
_reflns_number_total 147
_reflns_threshold_expression >2sigma(I)
_cod_data_source_file c1cc14731e.txt
_cod_data_source_block nives
_cod_original_sg_symbol_H-M C2/m
_cod_original_formula_sum 'H4 Ba2 Ni6 O20 V4'
_cod_database_code 7107111

loop_
_symmetry_equiv_pos_as_xyz
'x, y, z'
'-x, y, -z'
'x+1/2, y+1/2, z'
'-x+1/2, y+1/2, -z'
'-x, -y, -z'
'x, -y, z'
'-x+1/2, -y+1/2, -z'
'x+1/2, -y+1/2, z'

loop_
_atom_site_label
_atom_site_type_symbol
_atom_site_fract_x
_atom_site_fract_y
_atom_site_fract_z
_atom_site_U_iso_or_equiv
_atom_site_adp_type
_atom_site_occupancy
_atom_site_symmetry_multiplicity
_atom_site_calc_flag
_atom_site_refinement_flags
Ni1 Ni 0.0000 0.0000 0.0000 0.023(6) Uiso 1 4 d S
Ni2 Ni 0.2500 0.2500 0.0000 0.105(7) Uiso 1 2 d S
Ba Ba 0.0000 0.0000 0.5000 0.011(4) Uiso 1 4 d S
V1 V 0.0911(9) 0.5000 0.2727(16) 0.010(6) Uiso 1 2 d S
O2 O 0.470(4) 0.247(5) 0.153(6) 0.081(15) Uiso 1 1 d .
O3 O 0.209(4) 0.5000 0.176(6) 0.031(12) Uiso 1 2 d S
O4 O -0.144(8) -0.5000 0.519(10) 0.09(2) Uiso 1 2 d S
O1 O 0.206(3) 0.0000 0.128(5) 0.000(14) Uiso 1 2 d SD
H1 H 0.27(4) 0.0000 0.237(19) 0.00(15) Uiso 1 2 d SD

loop_
_atom_type_symbol
_atom_type_description
_atom_type_scat_dispersion_real
_atom_type_scat_dispersion_imag
_atom_type_scat_source
Ni Ni -3.0730 0.4820 'International Tables Vol C Tables 4.2.6.8 and 6.1.1.4'
Ba Ba -1.1120 8.3000 'International Tables Vol C Tables 4.2.6.8 and 6.1.1.4'
V V -0.0696 2.1370 'International Tables Vol C Tables 4.2.6.8 and 6.1.1.4'
O O 0.0320 0.0500 'International Tables Vol C Tables 4.2.6.8 and 6.1.1.4'
H H 0.0000 0.0000 'International Tables Vol C Tables 4.2.6.8 and 6.1.1.4'

loop_
_geom_angle_atom_site_label_1
_geom_angle_atom_site_label_2
_geom_angle_atom_site_label_3
_geom_angle
_geom_angle_site_symmetry_1
_geom_angle_site_symmetry_3
O1 Ni1 O1 179.999(1) 5 .
O1 Ni1 O2 83.4(12) 5 8_455
O1 Ni1 O2 96.6(12) . 8_455
O1 Ni1 O2 83.4(12) 5 3_445
O1 Ni1 O2 96.6(12) . 3_445
O2 Ni1 O2 94(2) 8_455 3_445
O1 Ni1 O2 96.6(12) 5 4_545
O1 Ni1 O2 83.4(12) . 4_545
O2 Ni1 O2 179.999(2) 8_455 4_545
O2 Ni1 O2 86(2) 3_445 4_545
O1 Ni1 O2 96.6(12) 5 7
O1 Ni1 O2 83.4(12) . 7
O2 Ni1 O2 86(2) 8_455 7
O2 Ni1 O2 179.999(2) 3_445 7
O2 Ni1 O2 94(2) 4_545 7
O1 Ni1 Ni2 40.4(7) 5 3_445
O1 Ni1 Ni2 139.6(7) . 3_445
O2 Ni1 Ni2 89.6(9) 8_455 3_445
O2 Ni1 Ni2 43.1(10) 3_445 3_445
O2 Ni1 Ni2 90.4(9) 4_545 3_445
O2 Ni1 Ni2 136.9(10) 7 3_445
O1 Ni1 Ni2 40.4(7) 5 2
O1 Ni1 Ni2 139.6(7) . 2
O2 Ni1 Ni2 43.1(10) 8_455 2
O2 Ni1 Ni2 89.6(9) 3_445 2
O2 Ni1 Ni2 136.9(10) 4_545 2
O2 Ni1 Ni2 90.4(9) 7 2
Ni2 Ni1 Ni2 59.32(4) 3_445 2
O1 Ni1 Ni2 139.6(7) 5 .
O1 Ni1 Ni2 40.4(7) . .
O2 Ni1 Ni2 90.4(9) 8_455 .
O2 Ni1 Ni2 136.9(10) 3_445 .
O2 Ni1 Ni2 89.6(9) 4_545 .
O2 Ni1 Ni2 43.1(10) 7 .
Ni2 Ni1 Ni2 180.0 3_445 .
Ni2 Ni1 Ni2 120.68(4) 2 .
O1 Ni1 Ni2 139.6(7) 5 4_545
O1 Ni1 Ni2 40.4(7) . 4_545
O2 Ni1 Ni2 136.9(10) 8_455 4_545
O2 Ni1 Ni2 90.4(9) 3_445 4_545
O2 Ni1 Ni2 43.1(10) 4_545 4_545
O2 Ni1 Ni2 89.6(9) 7 4_545
Ni2 Ni1 Ni2 120.68(4) 3_445 4_545
Ni2 Ni1 Ni2 180.0 2 4_545
Ni2 Ni1 Ni2 59.32(4) . 4_545
O1 Ni2 O1 179.999(2) . 7
O1 Ni2 O2 98.1(13) . .
O1 Ni2 O2 81.9(13) 7 .
O1 Ni2 O2 81.9(13) . 7
O1 Ni2 O2 98.1(13) 7 7
O2 Ni2 O2 179.999(2) . 7
O1 Ni2 O3 90.6(11) . .
O1 Ni2 O3 89.4(11) 7 .
O2 Ni2 O3 96.2(15) . .
O2 Ni2 O3 83.8(15) 7 .
O1 Ni2 O3 89.4(11) . 7
O1 Ni2 O3 90.6(11) 7 7
O2 Ni2 O3 83.8(15) . 7
O2 Ni2 O3 96.2(15) 7 7
O3 Ni2 O3 180.000(2) . 7
O1 Ni2 Ni2 41.4(7) . 4_545
O1 Ni2 Ni2 138.6(7) 7 4_545
O2 Ni2 Ni2 89.5(9) . 4_545
O2 Ni2 Ni2 90.5(9) 7 4_545
O3 Ni2 Ni2 131.8(8) . 4_545
O3 Ni2 Ni2 48.2(8) 7 4_545
O1 Ni2 Ni2 138.6(7) . 4
O1 Ni2 Ni2 41.4(7) 7 4
O2 Ni2 Ni2 90.5(9) . 4
O2 Ni2 Ni2 89.5(9) 7 4
O3 Ni2 Ni2 48.2(8) . 4
O3 Ni2 Ni2 131.8(8) 7 4
Ni2 Ni2 Ni2 179.999(1) 4_545 4
O1 Ni2 Ni1 38.9(8) . .
O1 Ni2 Ni1 141.1(8) 7 .
O2 Ni2 Ni1 136.9(10) . .
O2 Ni2 Ni1 43.1(10) 7 .
O3 Ni2 Ni1 84.9(8) . .
O3 Ni2 Ni1 95.1(8) 7 .
Ni2 Ni2 Ni1 60.34(6) 4_545 .
Ni2 Ni2 Ni1 119.66(6) 4 .
O1 Ni2 Ni1 141.1(8) . 3
O1 Ni2 Ni1 38.9(8) 7 3
O2 Ni2 Ni1 43.1(10) . 3
O2 Ni2 Ni1 136.9(10) 7 3
O3 Ni2 Ni1 95.1(8) . 3
O3 Ni2 Ni1 84.9(8) 7 3
Ni2 Ni2 Ni1 119.66(6) 4_545 3
Ni2 Ni2 Ni1 60.34(6) 4 3
Ni1 Ni2 Ni1 180.0 . 3
O1 Ni2 Ba 92.8(9) . 1_554
O1 Ni2 Ba 87.2(9) 7 1_554
O2 Ni2 Ba 130.4(11) . 1_554
O2 Ni2 Ba 49.6(11) 7 1_554
O3 Ni2 Ba 132.1(9) . 1_554
O3 Ni2 Ba 47.9(9) 7 1_554
Ni2 Ni2 Ba 67.98(7) 4_545 1_554
Ni2 Ni2 Ba 112.02(7) 4 1_554
Ni1 Ni2 Ba 69.13(5) . 1_554
Ni1 Ni2 Ba 110.87(6) 3 1_554
O1 Ni2 Ba 87.2(9) . 3
O1 Ni2 Ba 92.8(9) 7 3
O2 Ni2 Ba 49.6(11) . 3
O2 Ni2 Ba 130.4(11) 7 3
O3 Ni2 Ba 47.9(9) . 3
O3 Ni2 Ba 132.1(9) 7 3
Ni2 Ni2 Ba 112.02(7) 4_545 3
Ni2 Ni2 Ba 67.98(7) 4 3
Ni1 Ni2 Ba 110.87(5) . 3
Ni1 Ni2 Ba 69.13(6) 3 3
Ba Ni2 Ba 180.0 1_554 3
O3 Ba O3 179.999(1) 7_556 3_445
O3 Ba O2 63.8(10) 7_556 7_556
O3 Ba O2 116.2(10) 3_445 7_556
O3 Ba O2 63.8(10) 7_556 4_546
O3 Ba O2 116.2(10) 3_445 4_546
O2 Ba O2 58.8(13) 7_556 4_546
O3 Ba O2 116.2(10) 7_556 3_445
O3 Ba O2 63.8(10) 3_445 3_445
O2 Ba O2 179.999(2) 7_556 3_445
O2 Ba O2 121.2(13) 4_546 3_445
O3 Ba O2 116.2(10) 7_556 8_455
O3 Ba O2 63.8(10) 3_445 8_455
O2 Ba O2 121.2(13) 7_556 8_455
O2 Ba O2 179.999(2) 4_546 8_455
O2 Ba O2 58.8(13) 3_445 8_455
O3 Ba O4 105.1(12) 7_556 1_565
O3 Ba O4 74.9(12) 3_445 1_565
O2 Ba O4 52.3(15) 7_556 1_565
O2 Ba O4 104.8(14) 4_546 1_565
O2 Ba O4 127.7(15) 3_445 1_565
O2 Ba O4 75.2(14) 8_455 1_565
O3 Ba O4 105.1(12) 7_556 .
O3 Ba O4 74.9(12) 3_445 .
O2 Ba O4 104.8(14) 7_556 .
O2 Ba O4 52.3(15) 4_546 .
O2 Ba O4 75.2(14) 3_445 .
O2 Ba O4 127.7(15) 8_455 .
O4 Ba O4 124(2) 1_565 .
O3 Ba O4 74.9(12) 7_556 5_556
O3 Ba O4 105.1(12) 3_445 5_556
O2 Ba O4 75.2(14) 7_556 5_556
O2 Ba O4 127.7(15) 4_546 5_556
O2 Ba O4 104.8(14) 3_445 5_556
O2 Ba O4 52.3(15) 8_455 5_556
O4 Ba O4 56(2) 1_565 5_556
O4 Ba O4 180.000(2) . 5_556
O3 Ba O4 74.9(12) 7_556 5_546
O3 Ba O4 105.1(12) 3_445 5_546
O2 Ba O4 127.7(15) 7_556 5_546
O2 Ba O4 75.2(14) 4_546 5_546
O2 Ba O4 52.3(15) 3_445 5_546
O2 Ba O4 104.8(14) 8_455 5_546
O4 Ba O4 180.000(2) 1_565 5_546
O4 Ba O4 56(2) . 5_546
O4 Ba O4 124(2) 5_556 5_546
O3 Ba V1 26.0(9) 7_556 7_556
O3 Ba V1 154.0(9) 3_445 7_556
O2 Ba V1 86.2(6) 7_556 7_556
O2 Ba V1 86.2(6) 4_546 7_556
O2 Ba V1 93.8(6) 3_445 7_556
O2 Ba V1 93.8(6) 8_455 7_556
O4 Ba V1 113.9(11) 1_565 7_556
O4 Ba V1 113.9(11) . 7_556
O4 Ba V1 66.1(11) 5_556 7_556
O4 Ba V1 66.1(11) 5_546 7_556
O3 Ba V1 154.0(9) 7_556 3_445
O3 Ba V1 26.0(9) 3_445 3_445
O2 Ba V1 93.8(6) 7_556 3_445
O2 Ba V1 93.8(6) 4_546 3_445
O2 Ba V1 86.2(6) 3_445 3_445
O2 Ba V1 86.2(6) 8_455 3_445
O4 Ba V1 66.1(11) 1_565 3_445
O4 Ba V1 66.1(11) . 3_445
O4 Ba V1 113.9(11) 5_556 3_445
O4 Ba V1 113.9(11) 5_546 3_445
V1 Ba V1 180.0 7_556 3_445
O4 V1 O3 122(3) 5_556 .
O4 V1 O2 113(2) 5_556 8_455
O3 V1 O2 102.6(15) . 8_455
O4 V1 O2 113(2) 5_556 3_455
O3 V1 O2 102.6(15) . 3_455
O2 V1 O2 102(2) 8_455 3_455
O4 V1 Ba 73(3) 5_556 3
O3 V1 Ba 49.0(14) . 3
O2 V1 Ba 126.1(10) 8_455 3
O2 V1 Ba 126.1(10) 3_455 3
O4 V1 Ba 60.8(12) 5_556 1_565
O3 V1 Ba 126.7(4) . 1_565
O2 V1 Ba 126.3(10) 8_455 1_565
O2 V1 Ba 52.2(13) 3_455 1_565
Ba V1 Ba 103.7(2) 3 1_565
O4 V1 Ba 60.8(12) 5_556 .
O3 V1 Ba 126.7(4) . .
O2 V1 Ba 52.2(13) 8_455 .
O2 V1 Ba 126.3(10) 3_455 .
Ba V1 Ba 103.7(2) 3 .
Ba V1 Ba 101.7(2) 1_565 .
V1 O2 Ni2 128.2(17) 3_545 .
V1 O2 Ni1 128.6(16) 3_545 3
Ni2 O2 Ni1 93.8(17) . 3
V1 O2 Ba 98.5(18) 3_545 3
Ni2 O2 Ba 99.6(12) . 3
Ni1 O2 Ba 102.1(12) 3 3
V1 O3 Ni2 132.0(10) . .
V1 O3 Ni2 132.0(10) . 4
Ni2 O3 Ni2 83.6(16) . 4
V1 O3 Ba 105(2) . 3
Ni2 O3 Ba 98.3(10) . 3
Ni2 O3 Ba 98.3(10) 4 3
V1 O4 Ba 96.0(18) 5_556 .
V1 O4 Ba 96.0(18) 5_556 1_545
Ba O4 Ba 124(2) . 1_545
Ni1 O1 Ni2 100.8(12) . .
Ni1 O1 Ni2 100.8(12) . 4_545
Ni2 O1 Ni2 97.3(14) . 4_545

loop_
_geom_bond_atom_site_label_1
_geom_bond_atom_site_label_2
_geom_bond_distance
_geom_bond_site_symmetry_2
Ni1 O1 1.88(2) 5
Ni1 O1 1.88(2) .
Ni1 O2 2.01(4) 8_455
Ni1 O2 2.01(4) 3_445
Ni1 O2 2.01(4) 4_545
Ni1 O2 2.01(4) 7
Ni1 Ni2 2.938(2) 3_445
Ni1 Ni2 2.938(2) 2
Ni1 Ni2 2.938(2) .
Ni1 Ni2 2.938(2) 4_545
Ni2 O1 1.94(2) .
Ni2 O1 1.94(2) 7
Ni2 O2 2.01(4) .
Ni2 O2 2.01(4) 7
Ni2 O3 2.18(3) .
Ni2 O3 2.18(3) 7
Ni2 Ni2 2.9078(17) 4_545
Ni2 Ni2 2.9078(17) 4
Ni2 Ni1 2.938(2) 3
Ni2 Ba 3.878(3) 1_554
Ni2 Ba 3.878(3) 3
Ba O3 2.91(4) 7_556
Ba O3 2.91(4) 3_445
Ba O2 3.00(4) 7_556
Ba O2 3.00(4) 4_546
Ba O2 3.00(4) 3_445
Ba O2 3.00(4) 8_455
Ba O4 3.29(3) 1_565
Ba O4 3.29(3) .
Ba O4 3.29(3) 5_556
Ba O4 3.29(3) 5_546
Ba V1 3.722(9) 7_556
Ba V1 3.722(9) 3_445
V1 O4 1.48(7) 5_556
V1 O3 1.69(4) .
V1 O2 1.85(4) 8_455
V1 O2 1.85(4) 3_455
V1 Ba 3.722(9) 3
V1 Ba 3.749(7) 1_565
O2 V1 1.85(4) 3_545
O2 Ni1 2.01(4) 3
O2 Ba 3.00(4) 3
O3 Ni2 2.18(3) 4
O3 Ba 2.91(4) 3
O4 V1 1.48(7) 5_556
O4 Ba 3.29(3) 1_545
O1 Ni2 1.94(2) 4_545
